data_2224444
loop_
_publ_author_name
'bin Shawkataly, Omar'
'Khan, Imthyaz Ahmed'
'Yeap, Chin Sing'
'Fun, Hoong-Kun'

_publ_section_title
'[\m-Bis(diphenylarsino)methane-1:2\k^2^<i>As</i>:<i>As</i>']nonacarbonyl-1\k^3^<i>C</i>,2\k^3^<i>C</i>,3\k^3^<i>C</i>-tricyclohexylphosphine-3\k<i>P</i>-<i>triangulo</i>-triruthenium(0)'
_journal_coeditor_code SJ2677
_journal_issue 12
_journal_name_full 'Acta Crystallographica Section E'
_journal_page_first m1626
_journal_page_last m1627
_journal_paper_doi 10.1107/S1600536809047977
_journal_volume 65
_journal_year 2009
_chemical_formula_iupac '[Ru3 (C25 H22 As2) (C18 H33 P) (C O)9]'
_chemical_formula_moiety 'C52 H55 As2 O9 P Ru3'
_chemical_formula_sum 'C52 H55 As2 O9 P Ru3'
_chemical_formula_weight 1307.98
_chemical_name_systematic
;
[\m-Bis(diphenylarsino)methane-1:2\k^2^<i>As</i>:<i>As</i>']nonacarbonyl-
1\k^3^<i>C</i>,2\k^3^<i>C</i>,3\k^3^<i>C</i>-tricyclohexylphosphine-
3\k<i>P</i>-<i>triangulo</i>-triruthenium(0)
;
_space_group_IT_number 61
_symmetry_cell_setting orthorhombic
_symmetry_space_group_name_Hall '-P 2ac 2ab'
_symmetry_space_group_name_H-M 'P b c a'
_atom_sites_solution_hydrogens geom
_atom_sites_solution_primary direct
_atom_sites_solution_secondary difmap
_audit_creation_method SHELXL-97
_cell_angle_alpha 90.00
_cell_angle_beta 90.00
_cell_angle_gamma 90.00
_cell_formula_units_Z 8
_cell_length_a 15.6489(2)
_cell_length_b 20.9223(3)
_cell_length_c 31.3447(5)
_cell_measurement_reflns_used 9061
_cell_measurement_temperature 100.00(10)
_cell_measurement_theta_max 26.35
_cell_measurement_theta_min 2.34
_cell_volume 10262.6(3)
_computing_cell_refinement 'SAINT (Bruker, 2005)'
_computing_data_collection 'APEX2 (Bruker, 2005)'
_computing_data_reduction 'SAINT (Bruker, 2005)'
_computing_molecular_graphics 'SHELXTL (Sheldrick, 2008)'
_computing_publication_material
;
SHELXTL (Sheldrick, 2008) and PLATON (Spek, 2009)
;
_computing_structure_refinement 'SHELXTL (Sheldrick, 2008)'
_computing_structure_solution 'SHELXTL (Sheldrick, 2008)'
_diffrn_ambient_temperature 100
_diffrn_measured_fraction_theta_full 1.000
_diffrn_measured_fraction_theta_max 1.000
_diffrn_measurement_device_type
;
Bruker SMART APEXII CCD area-detector
;
_diffrn_measurement_method '\f and \w'
_diffrn_radiation_monochromator graphite
_diffrn_radiation_source 'fine-focus sealed tube'
_diffrn_radiation_type MoK\a
_diffrn_radiation_wavelength 0.71073
_diffrn_reflns_av_R_equivalents 0.0921
_diffrn_reflns_av_sigmaI/netI 0.0778
_diffrn_reflns_limit_h_max 20
_diffrn_reflns_limit_h_min -17
_diffrn_reflns_limit_k_max 27
_diffrn_reflns_limit_k_min -27
_diffrn_reflns_limit_l_max 40
_diffrn_reflns_limit_l_min -34
_diffrn_reflns_number 62224
_diffrn_reflns_theta_full 27.50
_diffrn_reflns_theta_max 27.50
_diffrn_reflns_theta_min 2.08
_diffrn_standards_number 0
_exptl_absorpt_coefficient_mu 2.237
_exptl_absorpt_correction_T_max 0.9218
_exptl_absorpt_correction_T_min 0.5553
_exptl_absorpt_correction_type multi-scan
_exptl_absorpt_process_details '(<i>SADABS</i>; Bruker, 2005)'
_exptl_crystal_colour red
_exptl_crystal_density_diffrn 1.693
_exptl_crystal_density_method 'not measured'
_exptl_crystal_description plate
_exptl_crystal_F_000 5216
_exptl_crystal_size_max 0.30
_exptl_crystal_size_mid 0.14
_exptl_crystal_size_min 0.04
_refine_diff_density_max 0.837
_refine_diff_density_min -0.607
_refine_ls_extinction_method none
_refine_ls_goodness_of_fit_ref 1.013
_refine_ls_hydrogen_treatment constr
_refine_ls_matrix_type full
_refine_ls_number_parameters 728
_refine_ls_number_reflns 11768
_refine_ls_number_restraints 379
_refine_ls_restrained_S_all 0.999
_refine_ls_R_factor_all 0.0795
_refine_ls_R_factor_gt 0.0455
_refine_ls_shift/su_max 0.001
_refine_ls_shift/su_mean 0.000
_refine_ls_structure_factor_coef Fsqd
_refine_ls_weighting_details 'calc w=1/[\s^2^(Fo^2^)+(0.0381P)^2^+0.0000P] where P=(Fo^2^+2Fc^2^)/3'
_refine_ls_weighting_scheme calc
_refine_ls_wR_factor_gt 0.0870
_refine_ls_wR_factor_ref 0.0986
_reflns_number_gt 8148
_reflns_number_total 11768
_reflns_threshold_expression I>2\s(I)
_cod_data_source_file sj2677.cif
_cod_data_source_block I
_cod_depositor_comments
;
The following automatic conversions were performed:
'_symmetry_cell_setting' value 'Orthorhombic' changed to 'orthorhombic'
according to '/home/saulius/struct/CIF-dictionaries/cif_core.dic'
dictionary named 'cif_core.dic' version 2.4.1 from 2010-06-29.

Automatic conversion script
Id: cif_fix_enum 1527 2010-12-29 10:47:43Z saulius 

The following automatic conversions were performed:

'_symmetry_cell_setting' value 'Orthorhombic' changed to
'orthorhombic' according to
/home/saulius/struct/CIF-dictionaries/cif_core.dic dictionary named
'cif_core.dic' version 2.4.1 from 2010-06-29.

Automatic conversion script
Id: cif_fix_values 1715 2011-07-08 13:25:40Z adriana 
;
_cod_database_code 2224444
_cod_database_fobs_code 2224444

loop_
_symmetry_equiv_pos_as_xyz
'x, y, z'
'-x+1/2, -y, z+1/2'
'-x, y+1/2, -z+1/2'
'x+1/2, -y+1/2, -z'
'-x, -y, -z'
'x-1/2, y, -z-1/2'
'x, -y-1/2, z-1/2'
'-x-1/2, y-1/2, z'

loop_
_atom_site_type_symbol
_atom_site_label
_atom_site_fract_x
_atom_site_fract_y
_atom_site_fract_z
_atom_site_U_iso_or_equiv
_atom_site_adp_type
_atom_site_calc_flag
_atom_site_refinement_flags
_atom_site_occupancy
_atom_site_disorder_assembly
_atom_site_disorder_group
Ru Ru1 0.78575(2) 0.257325(16) 0.150385(12) 0.01745(9) Uani d . 1 . .
Ru Ru2 0.76356(2) 0.392912(16) 0.142057(12) 0.01658(9) Uani d . 1 . .
Ru Ru3 0.86145(2) 0.324628(17) 0.079835(12) 0.02083(10) Uani d . 1 A .
As As1 0.70760(3) 0.25391(2) 0.216742(15) 0.01608(11) Uani d . 1 . .
As As2 0.65368(3) 0.40103(2) 0.196880(15) 0.01603(11) Uani d . 1 . .
P P1 0.95236(9) 0.26464(7) 0.03344(4) 0.0311(3) Uani d . 1 . .
O O1 0.9585(2) 0.28141(15) 0.19389(12) 0.0305(8) Uani d . 1 . .
O O2 0.8418(2) 0.11900(15) 0.14390(12) 0.0379(9) Uani d . 1 . .
O O3 0.6058(2) 0.24373(17) 0.11196(12) 0.0403(10) Uani d . 1 . .
O O4 0.9075(2) 0.41492(15) 0.20650(12) 0.0336(9) Uani d . 1 . .
O O5 0.7950(2) 0.52994(15) 0.11409(11) 0.0335(9) Uani d . 1 . .
O O6 0.6264(2) 0.37817(17) 0.07316(12) 0.0396(10) Uani d . 1 . .
O O7 1.0200(3) 0.3757(2) 0.12621(13) 0.0594(13) Uani d . 1 A .
O O8 0.8284(3) 0.44135(18) 0.02666(14) 0.0682(15) Uani d . 1 A .
O O9 0.7173(3) 0.2515(2) 0.03533(14) 0.0651(14) Uani d . 1 A .
C C1 0.7736(3) 0.25922(19) 0.26884(14) 0.0165(10) Uani d . 1 . .
C C2 0.7567(4) 0.3011(2) 0.30151(18) 0.0402(14) Uani d . 1 . .
H H2A 0.7106 0.3290 0.2994 0.048 Uiso calc R 1 . .
C C3 0.8079(4) 0.3022(3) 0.33755(19) 0.0574(19) Uani d . 1 . .
H H3A 0.7958 0.3309 0.3594 0.069 Uiso calc R 1 . .
C C4 0.8763(4) 0.2614(3) 0.34129(17) 0.0386(14) Uani d . 1 . .
H H4A 0.9109 0.2627 0.3654 0.046 Uiso calc R 1 . .
C C5 0.8932(3) 0.2191(2) 0.30948(17) 0.0300(12) Uani d . 1 . .
H H5A 0.9389 0.1909 0.3121 0.036 Uiso calc R 1 . .
C C6 0.8426(3) 0.2176(2) 0.27293(16) 0.0261(11) Uani d . 1 . .
H H6A 0.8549 0.1887 0.2512 0.031 Uiso calc R 1 . .
C C7 0.6337(3) 0.17998(19) 0.22765(15) 0.0199(10) Uani d . 1 . .
C C8 0.5879(3) 0.1771(2) 0.26535(16) 0.0229(11) Uani d . 1 . .
H H8A 0.5938 0.2090 0.2858 0.027 Uiso calc R 1 . .
C C9 0.5333(3) 0.1262(2) 0.27232(17) 0.0276(12) Uani d . 1 . .
H H9A 0.5025 0.1241 0.2976 0.033 Uiso calc R 1 . .
C C10 0.5239(3) 0.0788(2) 0.24239(18) 0.0304(13) Uani d . 1 . .
H H10A 0.4871 0.0448 0.2475 0.036 Uiso calc R 1 . .
C C11 0.5692(3) 0.0816(2) 0.20470(17) 0.0282(12) Uani d . 1 . .
H H11A 0.5628 0.0495 0.1844 0.034 Uiso calc R 1 . .
C C12 0.6248(3) 0.1325(2) 0.19694(16) 0.0216(10) Uani d . 1 . .
H H12A 0.6555 0.1346 0.1716 0.026 Uiso calc R 1 . .
C C13 0.6179(3) 0.31912(18) 0.22109(15) 0.0180(10) Uani d . 1 . .
H H13A 0.5673 0.3043 0.2062 0.022 Uiso calc R 1 . .
H H13B 0.6031 0.3251 0.2509 0.022 Uiso calc R 1 . .
C C14 0.5457(3) 0.4367(2) 0.17684(15) 0.0204(10) Uani d . 1 . .
C C15 0.4676(3) 0.4199(2) 0.19500(16) 0.0272(12) Uani d . 1 . .
H H15A 0.4653 0.3888 0.2162 0.033 Uiso calc R 1 . .
C C16 0.3936(3) 0.4497(2) 0.18139(18) 0.0372(14) Uani d . 1 . .
H H16A 0.3415 0.4391 0.1938 0.045 Uiso calc R 1 . .
C C17 0.3970(3) 0.4950(2) 0.14949(17) 0.0333(13) Uani d . 1 . .
H H17A 0.3470 0.5146 0.1402 0.040 Uiso calc R 1 . .
C C18 0.4738(3) 0.5115(2) 0.13144(16) 0.0281(12) Uani d . 1 . .
H H18A 0.4758 0.5418 0.1098 0.034 Uiso calc R 1 . .
C C19 0.5482(3) 0.4830(2) 0.14539(15) 0.0237(11) Uani d . 1 . .
H H19A 0.6003 0.4949 0.1336 0.028 Uiso calc R 1 . .
C C20 0.6707(3) 0.45555(19) 0.24663(15) 0.0181(10) Uani d . 1 . .
C C21 0.7242(3) 0.5090(2) 0.24203(16) 0.0235(11) Uani d . 1 . .
H H21A 0.7543 0.5154 0.2168 0.028 Uiso calc R 1 . .
C C22 0.7318(3) 0.5521(2) 0.27545(16) 0.0268(12) Uani d . 1 . .
H H22A 0.7671 0.5876 0.2725 0.032 Uiso calc R 1 . .
C C23 0.6874(3) 0.5430(2) 0.31291(16) 0.0260(11) Uani d . 1 . .
H H23A 0.6928 0.5723 0.3350 0.031 Uiso calc R 1 . .
C C24 0.6351(3) 0.4907(2) 0.31771(16) 0.0274(11) Uani d . 1 . .
H H24A 0.6059 0.4844 0.3432 0.033 Uiso calc R 1 . .
C C25 0.6257(3) 0.4470(2) 0.28446(15) 0.0212(10) Uani d . 1 . .
H H25A 0.5894 0.4121 0.2876 0.025 Uiso calc R 1 . .
C C26A 0.9933(11) 0.3072(5) -0.0121(6) 0.024(2) Uani d PDU 0.628(6) A 1
H H26A 1.0298 0.2778 -0.0283 0.029 Uiso calc PR 0.628(6) A 1
C C27A 1.0489(7) 0.3655(5) 0.0017(4) 0.031(3) Uani d PDU 0.628(6) A 1
H H27A 1.0156 0.3930 0.0202 0.037 Uiso calc PR 0.628(6) A 1
H H27B 1.0979 0.3504 0.0177 0.037 Uiso calc PR 0.628(6) A 1
C C28A 1.0789(8) 0.4027(5) -0.0358(4) 0.036(3) Uani d PDU 0.628(6) A 1
H H28A 1.1174 0.3763 -0.0524 0.043 Uiso calc PR 0.628(6) A 1
H H28B 1.1110 0.4394 -0.0258 0.043 Uiso calc PR 0.628(6) A 1
C C29A 1.0077(13) 0.4257(6) -0.0644(6) 0.034(4) Uani d PDU 0.628(6) A 1
H H29A 1.0316 0.4471 -0.0891 0.041 Uiso calc PR 0.628(6) A 1
H H29B 0.9723 0.4562 -0.0491 0.041 Uiso calc PR 0.628(6) A 1
C C30A 0.9523(14) 0.3681(9) -0.0790(5) 0.022(3) Uani d PDU 0.628(6) A 1
H H30A 0.9042 0.3836 -0.0955 0.026 Uiso calc PR 0.628(6) A 1
H H30B 0.9862 0.3406 -0.0972 0.026 Uiso calc PR 0.628(6) A 1
C C31A 0.9203(10) 0.3305(8) -0.0423(5) 0.018(3) Uani d PDU 0.628(6) A 1
H H31A 0.8892 0.2937 -0.0529 0.022 Uiso calc PR 0.628(6) A 1
H H31B 0.8807 0.3566 -0.0261 0.022 Uiso calc PR 0.628(6) A 1
C C32A 0.8926(8) 0.1935(6) 0.0039(5) 0.025(2) Uani d PDU 0.628(6) A 1
H H32A 0.8396 0.2123 -0.0071 0.029 Uiso calc PR 0.628(6) A 1
C C33A 0.9359(8) 0.1631(6) -0.0349(4) 0.033(3) Uani d PDU 0.628(6) A 1
H H33A 0.9516 0.1962 -0.0552 0.040 Uiso calc PR 0.628(6) A 1
H H33B 0.9878 0.1415 -0.0260 0.040 Uiso calc PR 0.628(6) A 1
C C34A 0.8764(8) 0.1152(7) -0.0565(4) 0.046(3) Uani d PDU 0.628(6) A 1
H H34A 0.9056 0.0961 -0.0806 0.055 Uiso calc PR 0.628(6) A 1
H H34B 0.8265 0.1375 -0.0672 0.055 Uiso calc PR 0.628(6) A 1
C C35A 0.8476(11) 0.0620(7) -0.0259(6) 0.054(4) Uani d PDU 0.628(6) A 1
H H35A 0.8068 0.0343 -0.0400 0.065 Uiso calc PR 0.628(6) A 1
H H35B 0.8964 0.0364 -0.0173 0.065 Uiso calc PR 0.628(6) A 1
C C36A 0.8073(14) 0.0918(9) 0.0125(6) 0.041(3) Uani d PDU 0.628(6) A 1
H H36A 0.7926 0.0584 0.0326 0.050 Uiso calc PR 0.628(6) A 1
H H36B 0.7546 0.1127 0.0039 0.050 Uiso calc PR 0.628(6) A 1
C C37A 0.8636(17) 0.1400(10) 0.0345(5) 0.040(4) Uani d PDU 0.628(6) A 1
H H37A 0.9135 0.1185 0.0460 0.048 Uiso calc PR 0.628(6) A 1
H H37B 0.8326 0.1588 0.0582 0.048 Uiso calc PR 0.628(6) A 1
C C26B 0.996(2) 0.3247(10) -0.0109(10) 0.024(2) Uani d PDU 0.372(6) A 2
H H26B 1.0453 0.3027 -0.0235 0.029 Uiso calc PR 0.372(6) A 2
C C27B 1.0324(13) 0.3903(8) 0.0049(7) 0.037(4) Uani d PDU 0.372(6) A 2
H H27C 0.9876 0.4139 0.0194 0.044 Uiso calc PR 0.372(6) A 2
H H27D 1.0782 0.3828 0.0251 0.044 Uiso calc PR 0.372(6) A 2
C C28B 1.0648(13) 0.4284(7) -0.0310(8) 0.042(5) Uani d PDU 0.372(6) A 2
H H28C 1.1122 0.4057 -0.0439 0.051 Uiso calc PR 0.372(6) A 2
H H28D 1.0870 0.4684 -0.0198 0.051 Uiso calc PR 0.372(6) A 2
C C29B 1.000(2) 0.4435(13) -0.0653(10) 0.042(5) Uani d PDU 0.372(6) A 2
H H29C 1.0276 0.4671 -0.0882 0.051 Uiso calc PR 0.372(6) A 2
H H29D 0.9548 0.4696 -0.0536 0.051 Uiso calc PR 0.372(6) A 2
C C30B 0.963(3) 0.3795(17) -0.0826(9) 0.029(5) Uani d PDU 0.372(6) A 2
H H30C 0.9158 0.3889 -0.1015 0.034 Uiso calc PR 0.372(6) A 2
H H30D 1.0070 0.3581 -0.0993 0.034 Uiso calc PR 0.372(6) A 2
C C31B 0.9339(19) 0.3363(17) -0.0491(10) 0.033(6) Uani d PDU 0.372(6) A 2
H H31C 0.9213 0.2953 -0.0621 0.040 Uiso calc PR 0.372(6) A 2
H H31D 0.8808 0.3530 -0.0378 0.040 Uiso calc PR 0.372(6) A 2
C C32B 0.9148(16) 0.2027(11) 0.0066(9) 0.025(2) Uani d PDU 0.372(6) A 2
H H32B 0.8631 0.2197 -0.0069 0.029 Uiso calc PR 0.372(6) A 2
C C33B 0.9658(12) 0.1758(11) -0.0309(8) 0.031(4) Uani d PDU 0.372(6) A 2
H H33C 1.0165 0.1544 -0.0202 0.037 Uiso calc PR 0.372(6) A 2
H H33D 0.9842 0.2107 -0.0491 0.037 Uiso calc PR 0.372(6) A 2
C C34B 0.9128(13) 0.1285(10) -0.0572(7) 0.036(4) Uani d PDU 0.372(6) A 2
H H34C 0.9479 0.1115 -0.0800 0.043 Uiso calc PR 0.372(6) A 2
H H34D 0.8652 0.1510 -0.0701 0.043 Uiso calc PR 0.372(6) A 2
C C35B 0.8781(18) 0.0727(10) -0.0304(9) 0.042(5) Uani d PDU 0.372(6) A 2
H H35C 0.8413 0.0459 -0.0477 0.050 Uiso calc PR 0.372(6) A 2
H H35D 0.9249 0.0468 -0.0198 0.050 Uiso calc PR 0.372(6) A 2
C C36B 0.828(2) 0.1003(15) 0.0064(10) 0.039(5) Uani d PDU 0.372(6) A 2
H H36C 0.8080 0.0658 0.0244 0.047 Uiso calc PR 0.372(6) A 2
H H36D 0.7787 0.1229 -0.0046 0.047 Uiso calc PR 0.372(6) A 2
C C37B 0.881(3) 0.1458(16) 0.0329(8) 0.033(5) Uani d PDU 0.372(6) A 2
H H37C 0.9293 0.1228 0.0449 0.040 Uiso calc PR 0.372(6) A 2
H H37D 0.8468 0.1617 0.0563 0.040 Uiso calc PR 0.372(6) A 2
C C38 1.0504(3) 0.2320(2) 0.05776(16) 0.0305(12) Uani d . 1 A .
H H38A 1.0861 0.2681 0.0640 0.037 Uiso d PR 0.628(6) A 1
H H38B 1.0674 0.1988 0.0384 0.037 Uiso d PR 0.372(6) A 2
C C39 1.0385(3) 0.1962(2) 0.09990(16) 0.0276(12) Uani d . 1 . .
H H39A 1.0105 0.2240 0.1203 0.033 Uiso calc R 1 A .
H H39B 1.0018 0.1594 0.0953 0.033 Uiso calc R 1 . .
C C40 1.1217(4) 0.1743(3) 0.1179(2) 0.063(2) Uani d . 1 A .
H H40A 1.1088 0.1437 0.1397 0.075 Uiso d PR 0.628(6) A 1
H H40B 1.1469 0.2105 0.1319 0.075 Uiso d PR 0.628(6) A 1
H H40C 1.1273 0.1310 0.1080 0.075 Uiso d PR 0.372(6) A 2
H H40D 1.1117 0.1712 0.1480 0.075 Uiso d PR 0.372(6) A 2
C C41A 1.1863(5) 0.1466(5) 0.0918(3) 0.041(3) Uani d P 0.628(6) A 1
H H41A 1.1737 0.1016 0.0876 0.050 Uiso calc PR 0.628(6) A 1
H H41B 1.2409 0.1497 0.1063 0.050 Uiso calc PR 0.628(6) A 1
C C42A 1.1928(6) 0.1786(5) 0.0491(3) 0.050(3) Uani d P 0.628(6) A 1
H H42A 1.2271 0.1525 0.0306 0.060 Uiso d PR 0.628(6) A 1
H H42B 1.2205 0.2192 0.0522 0.060 Uiso d PR 0.628(6) A 1
C C43A 1.1051(5) 0.1885(4) 0.0290(3) 0.040(2) Uani d P 0.628(6) A 1
H H43A 1.0769 0.1476 0.0254 0.048 Uiso calc PR 0.628(6) A 1
H H43B 1.1115 0.2080 0.0011 0.048 Uiso calc PR 0.628(6) A 1
C C41B 1.1983(9) 0.1995(7) 0.1156(4) 0.033(4) Uani d P 0.372(6) A 2
H H41C 1.2404 0.1656 0.1175 0.039 Uiso calc PR 0.372(6) A 2
H H41D 1.2066 0.2277 0.1397 0.039 Uiso calc PR 0.372(6) A 2
C C42B 1.2129(7) 0.2360(6) 0.0756(4) 0.024(3) Uani d P 0.372(6) A 2
H H42C 1.2267 0.2061 0.0530 0.029 Uiso calc PR 0.372(6) A 2
H H42D 1.2620 0.2637 0.0796 0.029 Uiso calc PR 0.372(6) A 2
C C43B 1.1385(8) 0.2757(7) 0.0619(5) 0.034(4) Uani d P 0.372(6) A 2
H H43C 1.1510 0.2953 0.0345 0.041 Uiso calc PR 0.372(6) A 2
H H43D 1.1293 0.3096 0.0825 0.041 Uiso calc PR 0.372(6) A 2
C C44 0.8940(3) 0.2757(2) 0.17588(16) 0.0222(11) Uani d . 1 . .
C C45 0.8187(3) 0.1704(2) 0.14532(16) 0.0249(11) Uani d . 1 . .
C C46 0.6750(3) 0.2500(2) 0.12381(16) 0.0273(12) Uani d . 1 . .
C C47 0.8544(3) 0.4026(2) 0.18272(16) 0.0235(11) Uani d . 1 . .
C C48 0.7813(3) 0.4784(2) 0.12459(15) 0.0227(11) Uani d . 1 . .
C C49 0.6777(3) 0.3804(2) 0.09840(17) 0.0233(11) Uani d . 1 . .
C C50 0.9581(4) 0.3564(3) 0.11070(17) 0.0384(14) Uani d . 1 . .
C C51 0.8451(4) 0.3972(2) 0.04620(18) 0.0370(14) Uani d . 1 . .
C C52 0.7685(3) 0.2794(3) 0.05461(19) 0.0397(14) Uani d . 1 . .

loop_
_atom_site_aniso_label
_atom_site_aniso_U_11
_atom_site_aniso_U_22
_atom_site_aniso_U_33
_atom_site_aniso_U_12
_atom_site_aniso_U_13
_atom_site_aniso_U_23
Ru1 0.01512(19) 0.01609(18) 0.0211(2) 0.00056(15) 0.00138(16) -0.00159(15)
Ru2 0.01401(19) 0.01614(18) 0.0196(2) -0.00059(14) 0.00078(15) -0.00070(15)
Ru3 0.0191(2) 0.02256(19) 0.0208(2) -0.00073(16) 0.00432(17) -0.00093(17)
As1 0.0128(2) 0.0144(2) 0.0210(3) 0.00013(18) 0.00052(19) -0.00006(19)
As2 0.0130(2) 0.0145(2) 0.0206(3) -0.00054(18) 0.00109(19) -0.00064(19)
P1 0.0264(8) 0.0408(8) 0.0260(8) 0.0088(6) 0.0061(6) 0.0046(6)
O1 0.0181(19) 0.0258(18) 0.048(2) 0.0005(15) -0.0017(17) 0.0056(17)
O2 0.036(2) 0.0181(18) 0.060(3) 0.0037(16) 0.0032(19) -0.0062(18)
O3 0.029(2) 0.048(2) 0.044(3) -0.0117(18) -0.0124(18) 0.0036(19)
O4 0.028(2) 0.0334(19) 0.039(2) 0.0038(16) -0.0118(18) -0.0064(17)
O5 0.036(2) 0.0230(18) 0.041(2) 0.0002(16) 0.0156(17) 0.0072(17)
O6 0.033(2) 0.047(2) 0.039(2) 0.0095(18) -0.0193(19) -0.0144(19)
O7 0.035(3) 0.109(4) 0.034(2) -0.032(3) 0.002(2) -0.005(2)
O8 0.128(4) 0.027(2) 0.050(3) 0.024(3) 0.029(3) 0.011(2)
O9 0.043(3) 0.105(4) 0.048(3) -0.031(3) 0.013(2) -0.044(3)
C1 0.019(2) 0.015(2) 0.015(2) -0.0028(18) -0.0008(19) 0.0027(18)
C2 0.050(4) 0.035(3) 0.036(3) 0.021(3) -0.016(3) -0.008(3)
C3 0.089(5) 0.049(4) 0.034(4) 0.032(4) -0.024(4) -0.021(3)
C4 0.045(4) 0.043(3) 0.028(3) -0.001(3) -0.019(3) 0.002(3)
C5 0.020(3) 0.031(3) 0.038(3) 0.001(2) -0.010(2) 0.007(2)
C6 0.021(3) 0.028(3) 0.029(3) 0.001(2) 0.001(2) -0.003(2)
C7 0.012(2) 0.015(2) 0.033(3) 0.0018(18) -0.004(2) 0.004(2)
C8 0.021(3) 0.017(2) 0.030(3) 0.001(2) 0.006(2) 0.003(2)
C9 0.021(3) 0.024(3) 0.038(3) -0.001(2) 0.006(2) 0.010(2)
C10 0.022(3) 0.019(2) 0.050(4) -0.006(2) -0.001(3) 0.006(2)
C11 0.021(3) 0.021(2) 0.043(3) -0.002(2) -0.006(2) -0.006(2)
C12 0.015(2) 0.021(2) 0.029(3) 0.0001(19) 0.002(2) 0.002(2)
C13 0.014(2) 0.016(2) 0.024(3) -0.0005(18) 0.0002(19) -0.0007(19)
C14 0.019(3) 0.015(2) 0.027(3) 0.0021(19) -0.001(2) -0.003(2)
C15 0.021(3) 0.029(3) 0.032(3) 0.002(2) 0.004(2) 0.007(2)
C16 0.013(3) 0.045(3) 0.054(4) 0.002(2) 0.006(3) 0.009(3)
C17 0.027(3) 0.031(3) 0.042(4) 0.008(2) -0.010(3) 0.001(3)
C18 0.031(3) 0.025(3) 0.029(3) 0.002(2) 0.002(2) 0.006(2)
C19 0.022(3) 0.016(2) 0.033(3) 0.001(2) -0.001(2) 0.004(2)
C20 0.015(2) 0.015(2) 0.025(3) 0.0032(18) -0.003(2) -0.0009(19)
C21 0.019(3) 0.024(2) 0.028(3) -0.001(2) 0.002(2) -0.001(2)
C22 0.020(3) 0.023(2) 0.037(3) -0.005(2) -0.002(2) -0.004(2)
C23 0.022(3) 0.029(3) 0.027(3) 0.001(2) 0.000(2) -0.013(2)
C24 0.021(3) 0.034(3) 0.027(3) 0.007(2) 0.007(2) -0.002(2)
C25 0.017(2) 0.016(2) 0.030(3) 0.0016(19) 0.002(2) -0.001(2)
C26A 0.019(3) 0.024(6) 0.030(3) 0.001(5) 0.012(2) 0.009(5)
C27A 0.018(5) 0.043(7) 0.032(5) -0.008(5) -0.002(4) 0.006(5)
C28A 0.034(6) 0.032(6) 0.042(6) -0.014(5) -0.007(4) 0.017(6)
C29A 0.036(7) 0.025(6) 0.041(6) -0.004(5) 0.006(5) 0.013(5)
C30A 0.022(8) 0.022(7) 0.021(5) 0.006(5) 0.002(5) 0.001(5)
C31A 0.011(5) 0.025(5) 0.019(5) 0.004(4) 0.010(4) 0.007(4)
C32A 0.010(7) 0.034(5) 0.029(4) -0.001(4) -0.005(5) -0.007(3)
C33A 0.031(8) 0.038(7) 0.031(6) 0.005(5) 0.005(6) -0.006(5)
C34A 0.052(9) 0.046(8) 0.040(6) 0.002(6) -0.006(6) -0.016(5)
C35A 0.055(10) 0.051(7) 0.056(8) -0.006(6) 0.000(7) -0.013(6)
C36A 0.040(10) 0.042(7) 0.042(7) -0.006(5) 0.004(6) 0.004(5)
C37A 0.042(11) 0.043(7) 0.034(6) -0.003(6) 0.002(6) 0.008(5)
C26B 0.019(3) 0.024(6) 0.030(3) 0.001(5) 0.012(2) 0.009(5)
C27B 0.024(9) 0.037(9) 0.049(8) 0.013(7) 0.004(7) -0.019(7)
C28B 0.033(9) 0.018(8) 0.076(10) -0.012(8) -0.001(7) -0.005(9)
C29B 0.025(10) 0.056(14) 0.046(11) -0.012(11) 0.016(8) -0.011(9)
C30B 0.018(10) 0.030(12) 0.038(9) -0.001(8) 0.008(7) 0.016(7)
C31B 0.022(11) 0.039(11) 0.039(11) -0.006(8) 0.010(9) -0.009(8)
C32B 0.010(7) 0.034(5) 0.029(4) -0.001(4) -0.005(5) -0.007(3)
C33B 0.017(10) 0.033(9) 0.043(9) 0.000(7) -0.009(7) -0.012(7)
C34B 0.035(12) 0.025(9) 0.047(9) -0.009(8) 0.002(9) -0.016(6)
C35B 0.069(16) 0.020(8) 0.036(10) -0.008(8) 0.004(11) -0.010(7)
C36B 0.032(14) 0.042(10) 0.044(11) -0.009(8) -0.001(8) -0.013(9)
C37B 0.032(13) 0.032(10) 0.036(10) 0.005(8) -0.007(8) -0.011(7)
C38 0.025(3) 0.039(3) 0.027(3) 0.006(2) -0.001(2) 0.002(2)
C39 0.020(3) 0.037(3) 0.026(3) -0.004(2) 0.004(2) -0.003(2)
C40 0.042(4) 0.096(5) 0.050(4) 0.007(4) 0.005(3) 0.042(4)
C41A 0.022(5) 0.059(6) 0.043(6) 0.011(4) -0.001(4) 0.025(5)
C42A 0.037(6) 0.060(7) 0.052(7) 0.004(5) 0.001(5) 0.008(5)
C43A 0.027(5) 0.059(6) 0.034(5) 0.012(4) -0.004(4) 0.007(5)
C41B 0.037(9) 0.046(9) 0.015(7) 0.015(7) 0.001(6) 0.000(7)
C42B 0.009(6) 0.025(7) 0.039(9) 0.005(5) 0.007(6) 0.000(6)
C43B 0.023(8) 0.042(8) 0.037(9) -0.010(6) 0.015(7) 0.014(7)
C44 0.015(3) 0.021(2) 0.031(3) 0.0038(19) 0.000(2) 0.001(2)
C45 0.016(3) 0.029(3) 0.030(3) -0.005(2) 0.001(2) -0.002(2)
C46 0.026(3) 0.025(3) 0.031(3) -0.007(2) -0.007(2) 0.004(2)
C47 0.023(3) 0.018(2) 0.029(3) 0.004(2) 0.004(2) -0.004(2)
C48 0.020(3) 0.022(2) 0.025(3) 0.007(2) 0.005(2) -0.003(2)
C49 0.017(3) 0.019(2) 0.034(3) 0.003(2) 0.001(2) -0.006(2)
C50 0.031(3) 0.063(4) 0.021(3) -0.010(3) 0.010(3) -0.003(3)
C51 0.050(4) 0.027(3) 0.034(3) 0.007(3) 0.010(3) -0.004(3)
C52 0.025(3) 0.053(4) 0.042(4) -0.006(3) 0.017(3) -0.019(3)

loop_
_atom_type_symbol
_atom_type_description
_atom_type_scat_dispersion_real
_atom_type_scat_dispersion_imag
_atom_type_scat_source
C C 0.0033 0.0016 'International Tables Vol C Tables 4.2.6.8 and 6.1.1.4'
H H 0.0000 0.0000 'International Tables Vol C Tables 4.2.6.8 and 6.1.1.4'
O O 0.0106 0.0060 'International Tables Vol C Tables 4.2.6.8 and 6.1.1.4'
P P 0.1023 0.0942 'International Tables Vol C Tables 4.2.6.8 and 6.1.1.4'
As As 0.0499 2.0058 'International Tables Vol C Tables 4.2.6.8 and 6.1.1.4'
Ru Ru -1.2594 0.8363 'International Tables Vol C Tables 4.2.6.8 and 6.1.1.4'

loop_
_geom_angle_atom_site_label_1
_geom_angle_atom_site_label_2
_geom_angle_atom_site_label_3
_geom_angle_site_symmetry_1
_geom_angle_site_symmetry_3
_geom_angle
_geom_angle_publ_flag
C45 Ru1 C44 . . 89.21(19) ?
C45 Ru1 C46 . . 97.6(2) ?
C44 Ru1 C46 . . 172.98(19) ?
C45 Ru1 As1 . . 100.47(15) ?
C44 Ru1 As1 . . 95.42(15) ?
C46 Ru1 As1 . . 85.09(15) ?
C45 Ru1 Ru2 . . 166.63(15) ?
C44 Ru1 Ru2 . . 86.96(13) ?
C46 Ru1 Ru2 . . 86.03(14) ?
As1 Ru1 Ru2 . . 92.653(17) ?
C45 Ru1 Ru3 . . 107.03(15) ?
C44 Ru1 Ru3 . . 81.86(14) ?
C46 Ru1 Ru3 . . 94.42(15) ?
As1 Ru1 Ru3 . . 152.304(19) ?
Ru2 Ru1 Ru3 . . 59.741(12) ?
C48 Ru2 C47 . . 89.1(2) ?
C48 Ru2 C49 . . 91.4(2) ?
C47 Ru2 C49 . . 176.01(19) ?
C48 Ru2 As2 . . 103.99(14) ?
C47 Ru2 As2 . . 92.68(14) ?
C49 Ru2 As2 . . 91.05(14) ?
C48 Ru2 Ru3 . . 101.32(14) ?
C47 Ru2 Ru3 . . 96.26(13) ?
C49 Ru2 Ru3 . . 79.76(13) ?
As2 Ru2 Ru3 . . 153.251(19) ?
C48 Ru2 Ru1 . . 160.66(13) ?
C47 Ru2 Ru1 . . 87.40(13) ?
C49 Ru2 Ru1 . . 90.85(13) ?
As2 Ru2 Ru1 . . 95.171(17) ?
Ru3 Ru2 Ru1 . . 60.251(13) ?
C51 Ru3 C52 . . 93.7(3) ?
C51 Ru3 C50 . . 96.4(2) ?
C52 Ru3 C50 . . 169.9(3) ?
C51 Ru3 P1 . . 99.51(16) ?
C52 Ru3 P1 . . 86.64(16) ?
C50 Ru3 P1 . . 91.13(17) ?
C51 Ru3 Ru2 . . 84.57(16) ?
C52 Ru3 Ru2 . . 97.00(15) ?
C50 Ru3 Ru2 . . 84.55(16) ?
P1 Ru3 Ru2 . . 174.39(4) ?
C51 Ru3 Ru1 . . 140.89(16) ?
C52 Ru3 Ru1 . . 76.23(18) ?
C50 Ru3 Ru1 . . 96.13(16) ?
P1 Ru3 Ru1 . . 117.11(4) ?
Ru2 Ru3 Ru1 . . 60.008(12) ?
C1 As1 C7 . . 102.29(18) ?
C1 As1 C13 . . 106.47(19) ?
C7 As1 C13 . . 96.59(17) ?
C1 As1 Ru1 . . 117.05(13) ?
C7 As1 Ru1 . . 118.18(14) ?
C13 As1 Ru1 . . 113.68(13) ?
C20 As2 C14 . . 98.75(18) ?
C20 As2 C13 . . 103.96(18) ?
C14 As2 C13 . . 102.23(18) ?
C20 As2 Ru2 . . 120.55(13) ?
C14 As2 Ru2 . . 114.26(14) ?
C13 As2 Ru2 . . 114.48(13) ?
C32B P1 C26A . . 96.3(11) ?
C32B P1 C38 . . 102.5(11) ?
C26A P1 C38 . . 102.4(6) ?
C26A P1 C32A . . 99.7(6) ?
C38 P1 C32A . . 107.9(5) ?
C32B P1 C26B . . 105.1(12) ?
C38 P1 C26B . . 103.7(10) ?
C32A P1 C26B . . 107.9(9) ?
C32B P1 Ru3 . . 120.6(8) ?
C26A P1 Ru3 . . 115.8(5) ?
C38 P1 Ru3 . . 115.98(18) ?
C32A P1 Ru3 . . 113.4(4) ?
C26B P1 Ru3 . . 107.3(10) ?
C2 C1 C6 . . 118.7(4) ?
C2 C1 As1 . . 124.2(4) ?
C6 C1 As1 . . 117.1(3) ?
C1 C2 C3 . . 120.5(5) ?
C1 C2 H2A . . 119.8 ?
C3 C2 H2A . . 119.8 ?
C4 C3 C2 . . 120.6(5) ?
C4 C3 H3A . . 119.7 ?
C2 C3 H3A . . 119.7 ?
C5 C4 C3 . . 119.6(5) ?
C5 C4 H4A . . 120.2 ?
C3 C4 H4A . . 120.2 ?
C4 C5 C6 . . 120.5(5) ?
C4 C5 H5A . . 119.8 ?
C6 C5 H5A . . 119.8 ?
C1 C6 C5 . . 120.1(5) ?
C1 C6 H6A . . 119.9 ?
C5 C6 H6A . . 119.9 ?
C8 C7 C12 . . 120.5(4) ?
C8 C7 As1 . . 119.3(3) ?
C12 C7 As1 . . 120.1(4) ?
C9 C8 C7 . . 119.3(5) ?
C9 C8 H8A . . 120.4 ?
C7 C8 H8A . . 120.4 ?
C10 C9 C8 . . 121.0(5) ?
C10 C9 H9A . . 119.5 ?
C8 C9 H9A . . 119.5 ?
C9 C10 C11 . . 119.9(4) ?
C9 C10 H10A . . 120.0 ?
C11 C10 H10A . . 120.0 ?
C10 C11 C12 . . 120.1(5) ?
C10 C11 H11A . . 119.9 ?
C12 C11 H11A . . 119.9 ?
C7 C12 C11 . . 119.1(5) ?
C7 C12 H12A . . 120.4 ?
C11 C12 H12A . . 120.4 ?
As2 C13 As1 . . 112.2(2) ?
As2 C13 H13A . . 109.2 ?
As1 C13 H13A . . 109.2 ?
As2 C13 H13B . . 109.2 ?
As1 C13 H13B . . 109.2 ?
H13A C13 H13B . . 107.9 ?
C19 C14 C15 . . 119.5(4) ?
C19 C14 As2 . . 118.2(3) ?
C15 C14 As2 . . 122.1(4) ?
C16 C15 C14 . . 119.7(5) ?
C16 C15 H15A . . 120.2 ?
C14 C15 H15A . . 120.2 ?
C17 C16 C15 . . 120.1(5) ?
C17 C16 H16A . . 119.9 ?
C15 C16 H16A . . 119.9 ?
C18 C17 C16 . . 120.3(5) ?
C18 C17 H17A . . 119.9 ?
C16 C17 H17A . . 119.9 ?
C17 C18 C19 . . 120.0(5) ?
C17 C18 H18A . . 120.0 ?
C19 C18 H18A . . 120.0 ?
C18 C19 C14 . . 120.3(4) ?
C18 C19 H19A . . 119.8 ?
C14 C19 H19A . . 119.8 ?
C25 C20 C21 . . 119.5(4) ?
C25 C20 As2 . . 122.5(3) ?
C21 C20 As2 . . 117.7(3) ?
C22 C21 C20 . . 119.4(4) ?
C22 C21 H21A . . 120.3 ?
C20 C21 H21A . . 120.3 ?
C23 C22 C21 . . 120.6(4) ?
C23 C22 H22A . . 119.7 ?
C21 C22 H22A . . 119.7 ?
C24 C23 C22 . . 120.3(4) ?
C24 C23 H23A . . 119.9 ?
C22 C23 H23A . . 119.9 ?
C23 C24 C25 . . 120.2(4) ?
C23 C24 H24A . . 119.9 ?
C25 C24 H24A . . 119.9 ?
C20 C25 C24 . . 120.0(4) ?
C20 C25 H25A . . 120.0 ?
C24 C25 H25A . . 120.0 ?
C27A C26A C31A . . 109.4(8) ?
C27A C26A P1 . . 111.4(10) ?
C31A C26A P1 . . 112.0(11) ?
C27A C26A H26A . . 108.0 ?
C31A C26A H26A . . 108.0 ?
P1 C26A H26A . . 108.0 ?
C28A C27A C26A . . 111.5(8) ?
C28A C27A H27A . . 109.3 ?
C26A C27A H27A . . 109.3 ?
C28A C27A H27B . . 109.3 ?
C26A C27A H27B . . 109.3 ?
H27A C27A H27B . . 108.0 ?
C27A C28A C29A . . 113.8(9) ?
C27A C28A H28A . . 108.8 ?
C29A C28A H28A . . 108.8 ?
C27A C28A H28B . . 108.8 ?
C29A C28A H28B . . 108.8 ?
H28A C28A H28B . . 107.7 ?
C28A C29A C30A . . 109.7(9) ?
C28A C29A H29A . . 109.7 ?
C30A C29A H29A . . 109.7 ?
C28A C29A H29B . . 109.7 ?
C30A C29A H29B . . 109.7 ?
H29A C29A H29B . . 108.2 ?
C31A C30A C29A . . 111.9(9) ?
C31A C30A H30A . . 109.2 ?
C29A C30A H30A . . 109.2 ?
C31A C30A H30B . . 109.2 ?
C29A C30A H30B . . 109.2 ?
H30A C30A H30B . . 107.9 ?
C30A C31A C26A . . 112.9(11) ?
C30A C31A H31A . . 109.0 ?
C26A C31A H31A . . 109.0 ?
C30A C31A H31B . . 109.0 ?
C26A C31A H31B . . 109.0 ?
H31A C31A H31B . . 107.8 ?
C33A C32A C37A . . 108.9(9) ?
C33A C32A P1 . . 118.2(7) ?
C37A C32A P1 . . 113.0(10) ?
C33A C32A H32A . . 105.2 ?
C37A C32A H32A . . 105.2 ?
P1 C32A H32A . . 105.2 ?
C34A C33A C32A . . 110.7(8) ?
C34A C33A H33A . . 109.5 ?
C32A C33A H33A . . 109.5 ?
C34A C33A H33B . . 109.5 ?
C32A C33A H33B . . 109.5 ?
H33A C33A H33B . . 108.1 ?
C33A C34A C35A . . 112.2(9) ?
C33A C34A H34A . . 109.2 ?
C35A C34A H34A . . 109.2 ?
C33A C34A H34B . . 109.2 ?
C35A C34A H34B . . 109.2 ?
H34A C34A H34B . . 107.9 ?
C36A C35A C34A . . 108.9(9) ?
C36A C35A H35A . . 109.9 ?
C34A C35A H35A . . 109.9 ?
C36A C35A H35B . . 109.9 ?
C34A C35A H35B . . 109.9 ?
H35A C35A H35B . . 108.3 ?
C35A C36A C37A . . 113.7(11) ?
C35A C36A H36A . . 108.8 ?
C37A C36A H36A . . 108.8 ?
C35A C36A H36B . . 108.8 ?
C37A C36A H36B . . 108.8 ?
H36A C36A H36B . . 107.7 ?
C36A C37A C32A . . 111.8(9) ?
C36A C37A H37A . . 109.3 ?
C32A C37A H37A . . 109.3 ?
C36A C37A H37B . . 109.3 ?
C32A C37A H37B . . 109.3 ?
H37A C37A H37B . . 107.9 ?
C31B C26B C27B . . 109.4(15) ?
C31B C26B P1 . . 114.7(17) ?
C27B C26B P1 . . 117.1(18) ?
C31B C26B H26B . . 104.7 ?
C27B C26B H26B . . 104.7 ?
P1 C26B H26B . . 104.7 ?
C28B C27B C26B . . 111.1(14) ?
C28B C27B H27C . . 109.4 ?
C26B C27B H27C . . 109.4 ?
C28B C27B H27D . . 109.4 ?
C26B C27B H27D . . 109.4 ?
H27C C27B H27D . . 108.0 ?
C27B C28B C29B . . 115.3(15) ?
C27B C28B H28C . . 108.4 ?
C29B C28B H28C . . 108.4 ?
C27B C28B H28D . . 108.4 ?
C29B C28B H28D . . 108.4 ?
H28C C28B H28D . . 107.5 ?
C28B C29B C30B . . 108.6(16) ?
C28B C29B H29C . . 110.0 ?
C30B C29B H29C . . 110.0 ?
C28B C29B H29D . . 110.0 ?
C30B C29B H29D . . 110.0 ?
H29C C29B H29D . . 108.4 ?
C31B C30B C29B . . 113.5(18) ?
C31B C30B H30C . . 108.9 ?
C29B C30B H30C . . 108.9 ?
C31B C30B H30D . . 108.9 ?
C29B C30B H30D . . 108.9 ?
H30C C30B H30D . . 107.7 ?
C30B C31B C26B . . 116.8(16) ?
C30B C31B H31C . . 108.1 ?
C26B C31B H31C . . 108.1 ?
C30B C31B H31D . . 108.1 ?
C26B C31B H31D . . 108.1 ?
H31C C31B H31D . . 107.3 ?
C33B C32B C37B . . 107.7(15) ?
C33B C32B P1 . . 119.6(14) ?
C37B C32B P1 . . 117.1(18) ?
C33B C32B H32B . . 103.3 ?
C37B C32B H32B . . 103.3 ?
P1 C32B H32B . . 103.3 ?
C32B C33B C34B . . 111.6(13) ?
C32B C33B H33C . . 109.3 ?
C34B C33B H33C . . 109.3 ?
C32B C33B H33D . . 109.3 ?
C34B C33B H33D . . 109.3 ?
H33C C33B H33D . . 108.0 ?
C33B C34B C35B . . 112.9(13) ?
C33B C34B H34C . . 109.0 ?
C35B C34B H34C . . 109.0 ?
C33B C34B H34D . . 109.0 ?
C35B C34B H34D . . 109.0 ?
H34C C34B H34D . . 107.8 ?
C36B C35B C34B . . 108.0(13) ?
C36B C35B H35C . . 110.1 ?
C34B C35B H35C . . 110.1 ?
C36B C35B H35D . . 110.1 ?
C34B C35B H35D . . 110.1 ?
H35C C35B H35D . . 108.4 ?
C35B C36B C37B . . 112.2(17) ?
C35B C36B H36C . . 109.2 ?
C37B C36B H36C . . 109.2 ?
C35B C36B H36D . . 109.2 ?
C37B C36B H36D . . 109.2 ?
H36C C36B H36D . . 107.9 ?
C36B C37B C32B . . 112.3(15) ?
C36B C37B H37C . . 109.1 ?
C32B C37B H37C . . 109.1 ?
C36B C37B H37D . . 109.1 ?
C32B C37B H37D . . 109.1 ?
H37C C37B H37D . . 107.9 ?
C39 C38 C43A . . 106.5(5) ?
C39 C38 C43B . . 107.7(6) ?
C43A C38 C43B . . 84.8(7) ?
C39 C38 P1 . . 115.9(3) ?
C43A C38 P1 . . 116.0(4) ?
C43B C38 P1 . . 121.2(6) ?
C39 C38 H38A . . 106.2 ?
C43A C38 H38A . . 105.1 ?
P1 C38 H38A . . 106.1 ?
C39 C38 H38B . . 103.1 ?
C43B C38 H38B . . 102.5 ?
P1 C38 H38B . . 103.7 ?
H38A C38 H38B . . 122.4 ?
C40 C39 C38 . . 111.7(4) ?
C40 C39 H39A . . 109.3 ?
C38 C39 H39A . . 109.3 ?
C40 C39 H39B . . 109.3 ?
C38 C39 H39B . . 109.3 ?
H39A C39 H39B . . 107.9 ?
C41B C40 C41A . . 58.9(7) ?
C41B C40 C39 . . 130.9(8) ?
C41A C40 C39 . . 121.9(6) ?
C41B C40 H40A . . 120.0 ?
C41A C40 H40A . . 106.7 ?
C39 C40 H40A . . 106.9 ?
C41B C40 H40B . . 48.1 ?
C41A C40 H40B . . 107.0 ?
C39 C40 H40B . . 106.8 ?
H40A C40 H40B . . 106.6 ?
C41B C40 H40C . . 106.1 ?
C41A C40 H40C . . 50.7 ?
C39 C40 H40C . . 104.4 ?
H40A C40 H40C . . 67.7 ?
H40B C40 H40C . . 148.5 ?
C41B C40 H40D . . 103.3 ?
C41A C40 H40D . . 130.9 ?
C39 C40 H40D . . 104.5 ?
H40B C40 H40D . . 70.7 ?
H40C C40 H40D . . 105.6 ?
C40 C41A C42A . . 112.2(7) ?
C42A C41A H40C . . 126.9 ?
C40 C41A H41A . . 109.2 ?
C42A C41A H41A . . 109.2 ?
H40C C41A H41A . . 66.8 ?
C40 C41A H41B . . 109.2 ?
C42A C41A H41B . . 109.2 ?
H40C C41A H41B . . 122.7 ?
H41A C41A H41B . . 107.9 ?
C41A C42A C43A . . 111.6(8) ?
C41A C42A H42A . . 108.8 ?
C43A C42A H42A . . 109.4 ?
C41A C42A H42B . . 109.6 ?
C43A C42A H42B . . 109.2 ?
H42A C42A H42B . . 108.2 ?
C42A C43A C38 . . 109.8(7) ?
C42A C43A H38B . . 129.2 ?
C42A C43A H43A . . 109.7 ?
C38 C43A H43A . . 109.7 ?
H38B C43A H43A . . 86.4 ?
C42A C43A H43B . . 109.7 ?
C38 C43A H43B . . 109.7 ?
H38B C43A H43B . . 109.9 ?
H43A C43A H43B . . 108.2 ?
C40 C41B C42B . . 113.2(11) ?
C40 C41B H40B . . 46.9 ?
C42B C41B H40B . . 116.4 ?
C40 C41B H41C . . 108.9 ?
C42B C41B H41C . . 108.9 ?
H40B C41B H41C . . 134.1 ?
C40 C41B H41D . . 108.9 ?
C42B C41B H41D . . 108.9 ?
H40B C41B H41D . . 63.8 ?
H41C C41B H41D . . 107.8 ?
C41B C42B C43B . . 114.1(11) ?
C41B C42B H42B . . 123.8 ?
C43B C42B H42B . . 95.3 ?
C41B C42B H42C . . 108.7 ?
C43B C42B H42C . . 108.7 ?
C41B C42B H42D . . 108.7 ?
C43B C42B H42D . . 108.7 ?
H42B C42B H42D . . 104.8 ?
H42C C42B H42D . . 107.6 ?
C42B C43B C38 . . 111.3(10) ?
C42B C43B H38A . . 129.2 ?
C42B C43B H43C . . 109.4 ?
C38 C43B H43C . . 109.4 ?
H38A C43B H43C . . 110.5 ?
C42B C43B H43D . . 109.4 ?
C38 C43B H43D . . 109.4 ?
H38A C43B H43D . . 86.6 ?
H43C C43B H43D . . 108.0 ?
O1 C44 Ru1 . . 173.2(4) ?
O2 C45 Ru1 . . 176.3(4) ?
O3 C46 Ru1 . . 173.0(5) ?
O4 C47 Ru2 . . 173.1(4) ?
O5 C48 Ru2 . . 177.7(4) ?
O6 C49 Ru2 . . 174.5(4) ?
O7 C50 Ru3 . . 174.4(5) ?
O8 C51 Ru3 . . 174.5(5) ?
O9 C52 Ru3 . . 172.6(5) ?

loop_
_geom_bond_atom_site_label_1
_geom_bond_atom_site_label_2
_geom_bond_site_symmetry_2
_geom_bond_distance
_geom_bond_publ_flag
Ru1 C45 . 1.897(5) ?
Ru1 C44 . 1.912(5) ?
Ru1 C46 . 1.930(5) ?
Ru1 As1 . 2.4138(6) ?
Ru1 Ru2 . 2.8699(5) ?
Ru1 Ru3 . 2.8769(5) ?
Ru2 C48 . 1.890(5) ?
Ru2 C47 . 1.920(5) ?
Ru2 C49 . 1.935(5) ?
Ru2 As2 . 2.4369(6) ?
Ru2 Ru3 . 2.8621(5) ?
Ru3 C51 . 1.866(6) ?
Ru3 C52 . 1.906(6) ?
Ru3 C50 . 1.914(6) ?
Ru3 P1 . 2.3905(14) ?
As1 C1 . 1.936(4) ?
As1 C7 . 1.961(4) ?
As1 C13 . 1.962(4) ?
As2 C20 . 1.950(4) ?
As2 C14 . 1.951(4) ?
As2 C13 . 1.956(4) ?
P1 C32B . 1.653(19) ?
P1 C26A . 1.801(16) ?
P1 C38 . 1.844(5) ?
P1 C32A . 1.988(10) ?
P1 C26B . 2.00(3) ?
O1 C44 . 1.163(5) ?
O2 C45 . 1.135(5) ?
O3 C46 . 1.151(5) ?
O4 C47 . 1.146(5) ?
O5 C48 . 1.148(5) ?
O6 C49 . 1.128(5) ?
O7 C50 . 1.157(6) ?
O8 C51 . 1.138(6) ?
O9 C52 . 1.161(6) ?
C1 C2 . 1.374(7) ?
C1 C6 . 1.393(6) ?
C2 C3 . 1.385(8) ?
C2 H2A . 0.9300 ?
C3 C4 . 1.375(7) ?
C3 H3A . 0.9300 ?
C4 C5 . 1.359(7) ?
C4 H4A . 0.9300 ?
C5 C6 . 1.393(7) ?
C5 H5A . 0.9300 ?
C6 H6A . 0.9300 ?
C7 C8 . 1.383(6) ?
C7 C12 . 1.390(6) ?
C8 C9 . 1.382(6) ?
C8 H8A . 0.9300 ?
C9 C10 . 1.374(7) ?
C9 H9A . 0.9300 ?
C10 C11 . 1.379(7) ?
C10 H10A . 0.9300 ?
C11 C12 . 1.396(6) ?
C11 H11A . 0.9300 ?
C12 H12A . 0.9300 ?
C13 H13A . 0.9700 ?
C13 H13B . 0.9700 ?
C14 C19 . 1.383(6) ?
C14 C15 . 1.393(6) ?
C15 C16 . 1.382(6) ?
C15 H15A . 0.9300 ?
C16 C17 . 1.379(7) ?
C16 H16A . 0.9300 ?
C17 C18 . 1.373(7) ?
C17 H17A . 0.9300 ?
C18 C19 . 1.379(6) ?
C18 H18A . 0.9300 ?
C19 H19A . 0.9300 ?
C20 C25 . 1.390(6) ?
C20 C21 . 1.404(6) ?
C21 C22 . 1.388(6) ?
C21 H21A . 0.9300 ?
C22 C23 . 1.378(7) ?
C22 H22A . 0.9300 ?
C23 C24 . 1.374(6) ?
C23 H23A . 0.9300 ?
C24 C25 . 1.394(6) ?
C24 H24A . 0.9300 ?
C25 H25A . 0.9300 ?
C26A C27A . 1.559(10) ?
C26A C31A . 1.561(11) ?
C26A H26A . 0.9800 ?
C27A C28A . 1.486(10) ?
C27A H27A . 0.9700 ?
C27A H27B . 0.9700 ?
C28A C29A . 1.509(11) ?
C28A H28A . 0.9700 ?
C28A H28B . 0.9700 ?
C29A C30A . 1.554(10) ?
C29A H29A . 0.9700 ?
C29A H29B . 0.9700 ?
C30A C31A . 1.480(10) ?
C30A H30A . 0.9700 ?
C30A H30B . 0.9700 ?
C31A H31A . 0.9700 ?
C31A H31B . 0.9700 ?
C32A C33A . 1.532(10) ?
C32A C37A . 1.543(11) ?
C32A H32A . 0.9800 ?
C33A C34A . 1.526(12) ?
C33A H33A . 0.9700 ?
C33A H33B . 0.9700 ?
C34A C35A . 1.536(13) ?
C34A H34A . 0.9700 ?
C34A H34B . 0.9700 ?
C35A C36A . 1.495(12) ?
C35A H35A . 0.9700 ?
C35A H35B . 0.9700 ?
C36A C37A . 1.507(11) ?
C36A H36A . 0.9700 ?
C36A H36B . 0.9700 ?
C37A H37A . 0.9700 ?
C37A H37B . 0.9700 ?
C26B C31B . 1.561(15) ?
C26B C27B . 1.566(15) ?
C26B H26B . 0.9800 ?
C27B C28B . 1.468(15) ?
C27B H27C . 0.9700 ?
C27B H27D . 0.9700 ?
C28B C29B . 1.508(15) ?
C28B H28C . 0.9700 ?
C28B H28D . 0.9700 ?
C29B C30B . 1.557(16) ?
C29B H29C . 0.9700 ?
C29B H29D . 0.9700 ?
C30B C31B . 1.461(15) ?
C30B H30C . 0.9700 ?
C30B H30D . 0.9700 ?
C31B H31C . 0.9700 ?
C31B H31D . 0.9700 ?
C32B C33B . 1.530(15) ?
C32B C37B . 1.541(15) ?
C32B H32B . 0.9800 ?
C33B C34B . 1.531(15) ?
C33B H33C . 0.9700 ?
C33B H33D . 0.9700 ?
C34B C35B . 1.537(15) ?
C34B H34C . 0.9700 ?
C34B H34D . 0.9700 ?
C35B C36B . 1.508(15) ?
C35B H35C . 0.9700 ?
C35B H35D . 0.9700 ?
C36B C37B . 1.511(15) ?
C36B H36C . 0.9700 ?
C36B H36D . 0.9700 ?
C37B H37C . 0.9700 ?
C37B H37D . 0.9700 ?
C38 C39 . 1.530(7) ?
C38 C43A . 1.540(10) ?
C38 C43B . 1.660(13) ?
C38 H38A . 0.9599 ?
C38 H38B . 0.9599 ?
C39 C40 . 1.491(7) ?
C39 H39A . 0.9700 ?
C39 H39B . 0.9700 ?
C40 C41B . 1.311(15) ?
C40 C41A . 1.424(11) ?
C40 H40A . 0.9601 ?
C40 H40B . 0.9601 ?
C40 H40C . 0.9599 ?
C40 H40D . 0.9601 ?
C41A C42A . 1.501(12) ?
C41A H40C . 1.1027 ?
C41A H41A . 0.9700 ?
C41A H41B . 0.9700 ?
C42A C43A . 1.523(12) ?
C42A H42A . 0.9601 ?
C42A H42B . 0.9600 ?
C43A H38B . 0.6930 ?
C43A H43A . 0.9700 ?
C43A H43B . 0.9700 ?
C41B C42B . 1.485(18) ?
C41B H40B . 0.9794 ?
C41B H41C . 0.9700 ?
C41B H41D . 0.9700 ?
C42B C43B . 1.494(17) ?
C42B H42B . 0.8214 ?
C42B H42C . 0.9700 ?
C42B H42D . 0.9700 ?
C43B H38A . 0.8380 ?
C43B H43C . 0.9700 ?
C43B H43D . 0.9700 ?

loop_
_geom_hbond_atom_site_label_D
_geom_hbond_atom_site_label_H
_geom_hbond_atom_site_label_A
_geom_hbond_site_symmetry_A
_geom_hbond_distance_DH
_geom_hbond_distance_HA
_geom_hbond_distance_DA
_geom_hbond_angle_DHA
_geom_hbond_publ_flag
C31A H31B O8 . 0.9700 2.5600 3.481(17) 159.00 yes
C32A H32A O9 . 0.9800 2.4700 3.157(14) 127.00 yes
C43A H43B O9 4_555 0.9700 2.1800 2.954(10) 135.00 yes
C5 H5A Cg1 6_555 0.9300 2.94 3.728(5) 144 y
C10 H10A Cg2 4_645 0.9300 2.90 3.651(5) 139 y
C16 H16A Cg2 6_455 0.9300 2.96 3.718(5) 140 y
C22 H22A Cg1 7_655 0.9300 2.82 3.608(5) 143 y
C41B H41D Cg3 6_555 0.9700 2.62 3.420(14) 140 y

loop_
_geom_torsion_atom_site_label_1
_geom_torsion_atom_site_label_2
_geom_torsion_atom_site_label_3
_geom_torsion_atom_site_label_4
_geom_torsion_site_symmetry_1
_geom_torsion_site_symmetry_2
_geom_torsion_site_symmetry_3
_geom_torsion_site_symmetry_4
_geom_torsion
_geom_torsion_publ_flag
C45 Ru1 Ru2 C48 . . . . -10.2(8) ?
C44 Ru1 Ru2 C48 . . . . 63.3(5) ?
C46 Ru1 Ru2 C48 . . . . -116.5(5) ?
As1 Ru1 Ru2 C48 . . . . 158.6(4) ?
Ru3 Ru1 Ru2 C48 . . . . -19.0(4) ?
C45 Ru1 Ru2 C47 . . . . -89.9(6) ?
C44 Ru1 Ru2 C47 . . . . -16.4(2) ?
C46 Ru1 Ru2 C47 . . . . 163.8(2) ?
As1 Ru1 Ru2 C47 . . . . 78.91(14) ?
Ru3 Ru1 Ru2 C47 . . . . -98.73(14) ?
C45 Ru1 Ru2 C49 . . . . 86.5(6) ?
C44 Ru1 Ru2 C49 . . . . 160.0(2) ?
C46 Ru1 Ru2 C49 . . . . -19.8(2) ?
As1 Ru1 Ru2 C49 . . . . -104.67(14) ?
Ru3 Ru1 Ru2 C49 . . . . 77.69(14) ?
C45 Ru1 Ru2 As2 . . . . 177.6(6) ?
C44 Ru1 Ru2 As2 . . . . -108.84(15) ?
C46 Ru1 Ru2 As2 . . . . 71.35(16) ?
As1 Ru1 Ru2 As2 . . . . -13.54(2) ?
Ru3 Ru1 Ru2 As2 . . . . 168.818(19) ?
C45 Ru1 Ru2 Ru3 . . . . 8.8(6) ?
C44 Ru1 Ru2 Ru3 . . . . 82.35(15) ?
C46 Ru1 Ru2 Ru3 . . . . -97.47(16) ?
As1 Ru1 Ru2 Ru3 . . . . 177.639(19) ?
C48 Ru2 Ru3 C51 . . . . -23.6(2) ?
C47 Ru2 Ru3 C51 . . . . -113.9(2) ?
C49 Ru2 Ru3 C51 . . . . 65.8(2) ?
As2 Ru2 Ru3 C51 . . . . 137.30(18) ?
Ru1 Ru2 Ru3 C51 . . . . 162.72(18) ?
C48 Ru2 Ru3 C52 . . . . -116.7(2) ?
C47 Ru2 Ru3 C52 . . . . 153.0(2) ?
C49 Ru2 Ru3 C52 . . . . -27.3(2) ?
As2 Ru2 Ru3 C52 . . . . 44.2(2) ?
Ru1 Ru2 Ru3 C52 . . . . 69.65(19) ?
C48 Ru2 Ru3 C50 . . . . 73.4(2) ?
C47 Ru2 Ru3 C50 . . . . -16.9(2) ?
C49 Ru2 Ru3 C50 . . . . 162.8(2) ?
As2 Ru2 Ru3 C50 . . . . -125.72(18) ?
Ru1 Ru2 Ru3 C50 . . . . -100.31(17) ?
C48 Ru2 Ru3 Ru1 . . . . 173.68(15) ?
C47 Ru2 Ru3 Ru1 . . . . 83.38(14) ?
C49 Ru2 Ru3 Ru1 . . . . -96.93(14) ?
As2 Ru2 Ru3 Ru1 . . . . -25.41(4) ?
C45 Ru1 Ru3 C51 . . . . 154.2(3) ?
C44 Ru1 Ru3 C51 . . . . -119.2(3) ?
C46 Ru1 Ru3 C51 . . . . 54.8(3) ?
As1 Ru1 Ru3 C51 . . . . -33.0(3) ?
Ru2 Ru1 Ru3 C51 . . . . -28.0(3) ?
C45 Ru1 Ru3 C52 . . . . 75.5(2) ?
C44 Ru1 Ru3 C52 . . . . 162.1(2) ?
C46 Ru1 Ru3 C52 . . . . -23.9(2) ?
As1 Ru1 Ru3 C52 . . . . -111.72(17) ?
Ru2 Ru1 Ru3 C52 . . . . -106.64(17) ?
C45 Ru1 Ru3 C50 . . . . -97.8(2) ?
C44 Ru1 Ru3 C50 . . . . -11.1(2) ?
C46 Ru1 Ru3 C50 . . . . 162.9(2) ?
As1 Ru1 Ru3 C50 . . . . 75.00(18) ?
Ru2 Ru1 Ru3 C50 . . . . 80.08(18) ?
C45 Ru1 Ru3 P1 . . . . -3.37(16) ?
C44 Ru1 Ru3 P1 . . . . 83.29(14) ?
C46 Ru1 Ru3 P1 . . . . -102.70(15) ?
As1 Ru1 Ru3 P1 . . . . 169.44(5) ?
Ru2 Ru1 Ru3 P1 . . . . 174.52(4) ?
C45 Ru1 Ru3 Ru2 . . . . -177.88(15) ?
C44 Ru1 Ru3 Ru2 . . . . -91.23(13) ?
C46 Ru1 Ru3 Ru2 . . . . 82.79(15) ?
As1 Ru1 Ru3 Ru2 . . . . -5.08(4) ?
C45 Ru1 As1 C1 . . . . 83.3(2) ?
C44 Ru1 As1 C1 . . . . -6.90(19) ?
C46 Ru1 As1 C1 . . . . -179.88(19) ?
Ru2 Ru1 As1 C1 . . . . -94.10(14) ?
Ru3 Ru1 As1 C1 . . . . -89.71(14) ?
C45 Ru1 As1 C7 . . . . -39.7(2) ?
C44 Ru1 As1 C7 . . . . -129.91(19) ?
C46 Ru1 As1 C7 . . . . 57.1(2) ?
Ru2 Ru1 As1 C7 . . . . 142.90(14) ?
Ru3 Ru1 As1 C7 . . . . 147.29(14) ?
C45 Ru1 As1 C13 . . . . -151.9(2) ?
C44 Ru1 As1 C13 . . . . 117.94(19) ?
C46 Ru1 As1 C13 . . . . -55.03(19) ?
Ru2 Ru1 As1 C13 . . . . 30.75(14) ?
Ru3 Ru1 As1 C13 . . . . 35.14(14) ?
C48 Ru2 As2 C20 . . . . -56.2(2) ?
C47 Ru2 As2 C20 . . . . 33.48(19) ?
C49 Ru2 As2 C20 . . . . -147.95(19) ?
Ru3 Ru2 As2 C20 . . . . 143.07(14) ?
Ru1 Ru2 As2 C20 . . . . 121.11(14) ?
C48 Ru2 As2 C14 . . . . 61.1(2) ?
C47 Ru2 As2 C14 . . . . 150.85(19) ?
C49 Ru2 As2 C14 . . . . -30.57(19) ?
Ru3 Ru2 As2 C14 . . . . -99.56(14) ?
Ru1 Ru2 As2 C14 . . . . -121.52(14) ?
C48 Ru2 As2 C13 . . . . 178.6(2) ?
C47 Ru2 As2 C13 . . . . -91.73(19) ?
C49 Ru2 As2 C13 . . . . 86.8(2) ?
Ru3 Ru2 As2 C13 . . . . 17.87(16) ?
Ru1 Ru2 As2 C13 . . . . -4.10(15) ?
C51 Ru3 P1 C32B . . . . -104.8(13) ?
C52 Ru3 P1 C32B . . . . -11.6(13) ?
C50 Ru3 P1 C32B . . . . 158.5(13) ?
Ru1 Ru3 P1 C32B . . . . 61.0(13) ?
C51 Ru3 P1 C26A . . . . 10.5(5) ?
C52 Ru3 P1 C26A . . . . 103.7(5) ?
C50 Ru3 P1 C26A . . . . -86.1(5) ?
Ru1 Ru3 P1 C26A . . . . 176.4(5) ?
C51 Ru3 P1 C38 . . . . 130.6(3) ?
C52 Ru3 P1 C38 . . . . -136.2(3) ?
C50 Ru3 P1 C38 . . . . 33.9(3) ?
Ru1 Ru3 P1 C38 . . . . -63.6(2) ?
C51 Ru3 P1 C32A . . . . -103.8(6) ?
C52 Ru3 P1 C32A . . . . -10.6(6) ?
C50 Ru3 P1 C32A . . . . 159.5(6) ?
Ru1 Ru3 P1 C32A . . . . 62.1(5) ?
C51 Ru3 P1 C26B . . . . 15.3(8) ?
C52 Ru3 P1 C26B . . . . 108.5(8) ?
C50 Ru3 P1 C26B . . . . -81.4(8) ?
Ru1 Ru3 P1 C26B . . . . -178.8(8) ?
C7 As1 C1 C2 . . . . -100.0(4) ?
C13 As1 C1 C2 . . . . 0.8(5) ?
Ru1 As1 C1 C2 . . . . 129.2(4) ?
C7 As1 C1 C6 . . . . 80.1(4) ?
C13 As1 C1 C6 . . . . -179.1(3) ?
Ru1 As1 C1 C6 . . . . -50.7(4) ?
C6 C1 C2 C3 . . . . 0.6(8) ?
As1 C1 C2 C3 . . . . -179.3(5) ?
C1 C2 C3 C4 . . . . -0.1(10) ?
C2 C3 C4 C5 . . . . -0.8(10) ?
C3 C4 C5 C6 . . . . 1.1(8) ?
C2 C1 C6 C5 . . . . -0.3(7) ?
As1 C1 C6 C5 . . . . 179.6(4) ?
C4 C5 C6 C1 . . . . -0.5(7) ?
C1 As1 C7 C8 . . . . 50.2(4) ?
C13 As1 C7 C8 . . . . -58.3(4) ?
Ru1 As1 C7 C8 . . . . -179.6(3) ?
C1 As1 C7 C12 . . . . -132.6(4) ?
C13 As1 C7 C12 . . . . 118.9(4) ?
Ru1 As1 C7 C12 . . . . -2.4(4) ?
C12 C7 C8 C9 . . . . 0.3(7) ?
As1 C7 C8 C9 . . . . 177.5(3) ?
C7 C8 C9 C10 . . . . -0.1(7) ?
C8 C9 C10 C11 . . . . -0.2(7) ?
C9 C10 C11 C12 . . . . 0.2(7) ?
C8 C7 C12 C11 . . . . -0.3(7) ?
As1 C7 C12 C11 . . . . -177.5(3) ?
C10 C11 C12 C7 . . . . 0.0(7) ?
C20 As2 C13 As1 . . . . -107.7(2) ?
C14 As2 C13 As1 . . . . 149.9(2) ?
Ru2 As2 C13 As1 . . . . 25.8(3) ?
C1 As1 C13 As2 . . . . 91.1(2) ?
C7 As1 C13 As2 . . . . -164.0(2) ?
Ru1 As1 C13 As2 . . . . -39.2(2) ?
C20 As2 C14 C19 . . . . 95.6(4) ?
C13 As2 C14 C19 . . . . -158.0(4) ?
Ru2 As2 C14 C19 . . . . -33.7(4) ?
C20 As2 C14 C15 . . . . -80.3(4) ?
C13 As2 C14 C15 . . . . 26.1(4) ?
Ru2 As2 C14 C15 . . . . 150.4(3) ?
C19 C14 C15 C16 . . . . 0.0(7) ?
As2 C14 C15 C16 . . . . 175.8(4) ?
C14 C15 C16 C17 . . . . 1.1(8) ?
C15 C16 C17 C18 . . . . -0.8(8) ?
C16 C17 C18 C19 . . . . -0.5(8) ?
C17 C18 C19 C14 . . . . 1.5(7) ?
C15 C14 C19 C18 . . . . -1.3(7) ?
As2 C14 C19 C18 . . . . -177.3(4) ?
C14 As2 C20 C25 . . . . 76.4(4) ?
C13 As2 C20 C25 . . . . -28.6(4) ?
Ru2 As2 C20 C25 . . . . -158.6(3) ?
C14 As2 C20 C21 . . . . -97.1(4) ?
C13 As2 C20 C21 . . . . 157.8(3) ?
Ru2 As2 C20 C21 . . . . 27.9(4) ?
C25 C20 C21 C22 . . . . 0.4(6) ?
As2 C20 C21 C22 . . . . 174.2(3) ?
C20 C21 C22 C23 . . . . 0.0(7) ?
C21 C22 C23 C24 . . . . 0.2(7) ?
C22 C23 C24 C25 . . . . -0.9(7) ?
C21 C20 C25 C24 . . . . -1.1(6) ?
As2 C20 C25 C24 . . . . -174.5(3) ?
C23 C24 C25 C20 . . . . 1.3(7) ?
C32B P1 C26A C27A . . . . -170.5(14) ?
C38 P1 C26A C27A . . . . -66.2(11) ?
C32A P1 C26A C27A . . . . -177.0(10) ?
C26B P1 C26A C27A . . . . 32(8) ?
Ru3 P1 C26A C27A . . . . 61.0(11) ?
C32B P1 C26A C31A . . . . 66.7(15) ?
C38 P1 C26A C31A . . . . 171.0(10) ?
C32A P1 C26A C31A . . . . 60.1(11) ?
C26B P1 C26A C31A . . . . -90(9) ?
Ru3 P1 C26A C31A . . . . -61.8(11) ?
C31A C26A C27A C28A . . . . -52.6(16) ?
P1 C26A C27A C28A . . . . -176.9(9) ?
C26A C27A C28A C29A . . . . 56.1(14) ?
C27A C28A C29A C30A . . . . -55.5(17) ?
C28A C29A C30A C31A . . . . 54.5(19) ?
C29A C30A C31A C26A . . . . -55.2(18) ?
C27A C26A C31A C30A . . . . 53.5(17) ?
P1 C26A C31A C30A . . . . 177.5(11) ?
C32B P1 C32A C33A . . . . -23(11) ?
C26A P1 C32A C33A . . . . 40.4(12) ?
C38 P1 C32A C33A . . . . -66.1(11) ?
C26B P1 C32A C33A . . . . 45.3(16) ?
Ru3 P1 C32A C33A . . . . 164.0(9) ?
C32B P1 C32A C37A . . . . 106(12) ?
C26A P1 C32A C37A . . . . 169.2(13) ?
C38 P1 C32A C37A . . . . 62.7(12) ?
C26B P1 C32A C37A . . . . 174.1(16) ?
Ru3 P1 C32A C37A . . . . -67.1(12) ?
C37A C32A C33A C34A . . . . 56.0(14) ?
P1 C32A C33A C34A . . . . -173.2(10) ?
C32A C33A C34A C35A . . . . -58.0(14) ?
C33A C34A C35A C36A . . . . 55.6(15) ?
C34A C35A C36A C37A . . . . -54.7(18) ?
C35A C36A C37A C32A . . . . 56(2) ?
C33A C32A C37A C36A . . . . -55.0(17) ?
P1 C32A C37A C36A . . . . 171.4(13) ?
C32B P1 C26B C31B . . . . 47(3) ?
C26A P1 C26B C31B . . . . 70(8) ?
C38 P1 C26B C31B . . . . 154(2) ?
C32A P1 C26B C31B . . . . 40(2) ?
Ru3 P1 C26B C31B . . . . -83(2) ?
C32B P1 C26B C27B . . . . 177(2) ?
C26A P1 C26B C27B . . . . -159(10) ?
C38 P1 C26B C27B . . . . -76(2) ?
C32A P1 C26B C27B . . . . 170.2(17) ?
Ru3 P1 C26B C27B . . . . 48(2) ?
C31B C26B C27B C28B . . . . -49(3) ?
P1 C26B C27B C28B . . . . 178.0(17) ?
C26B C27B C28B C29B . . . . 59(2) ?
C27B C28B C29B C30B . . . . -57(3) ?
C28B C29B C30B C31B . . . . 50(4) ?
C29B C30B C31B C26B . . . . -48(4) ?
C27B C26B C31B C30B . . . . 47(4) ?
P1 C26B C31B C30B . . . . -180(3) ?
C26A P1 C32B C33B . . . . 39(2) ?
C38 P1 C32B C33B . . . . -65(2) ?
C32A P1 C32B C33B . . . . 157(14) ?
C26B P1 C32B C33B . . . . 43(2) ?
Ru3 P1 C32B C33B . . . . 164.3(16) ?
C26A P1 C32B C37B . . . . 172(2) ?
C38 P1 C32B C37B . . . . 68(2) ?
C32A P1 C32B C37B . . . . -70(12) ?
C26B P1 C32B C37B . . . . 176(2) ?
Ru3 P1 C32B C37B . . . . -62(2) ?
C37B C32B C33B C34B . . . . 55(2) ?
P1 C32B C33B C34B . . . . -168(2) ?
C32B C33B C34B C35B . . . . -57(2) ?
C33B C34B C35B C36B . . . . 55(2) ?
C34B C35B C36B C37B . . . . -56(3) ?
C35B C36B C37B C32B . . . . 60(3) ?
C33B C32B C37B C36B . . . . -57(3) ?
P1 C32B C37B C36B . . . . 165(2) ?
C32B P1 C38 C39 . . . . -84.6(10) ?
C26A P1 C38 C39 . . . . 175.9(6) ?
C32A P1 C38 C39 . . . . -79.5(6) ?
C26B P1 C38 C39 . . . . 166.2(9) ?
Ru3 P1 C38 C39 . . . . 48.8(4) ?
C32B P1 C38 C43A . . . . 41.5(10) ?
C26A P1 C38 C43A . . . . -58.0(7) ?
C32A P1 C38 C43A . . . . 46.6(7) ?
C26B P1 C38 C43A . . . . -67.7(10) ?
Ru3 P1 C38 C43A . . . . 174.9(4) ?
C32B P1 C38 C43B . . . . 141.7(11) ?
C26A P1 C38 C43B . . . . 42.3(8) ?
C32A P1 C38 C43B . . . . 146.8(8) ?
C26B P1 C38 C43B . . . . 32.6(11) ?
Ru3 P1 C38 C43B . . . . -84.8(7) ?
C43A C38 C39 C40 . . . . 51.8(7) ?
C43B C38 C39 C40 . . . . -37.9(8) ?
P1 C38 C39 C40 . . . . -177.4(4) ?
C38 C39 C40 C41B . . . . 31.7(13) ?
C38 C39 C40 C41A . . . . -42.8(9) ?
C41B C40 C41A C42A . . . . -83.1(10) ?
C39 C40 C41A C42A . . . . 38.5(12) ?
C40 C41A C42A C43A . . . . -46.1(12) ?
C41A C42A C43A C38 . . . . 61.2(10) ?
C39 C38 C43A C42A . . . . -63.0(8) ?
C43B C38 C43A C42A . . . . 44.0(8) ?
P1 C38 C43A C42A . . . . 166.3(6) ?
C41A C40 C41B C42B . . . . 76.7(11) ?
C39 C40 C41B C42B . . . . -30.4(18) ?
C40 C41B C42B C43B . . . . 40.9(17) ?
C41B C42B C43B C38 . . . . -54.4(15) ?
C39 C38 C43B C42B . . . . 52.8(12) ?
C43A C38 C43B C42B . . . . -52.9(11) ?
P1 C38 C43B C42B . . . . -170.3(8) ?
